data_7128775
loop_
_publ_author_name
'Hartmann, Deborah'
'Braner, Sven'
'Greb, Lutz'

_publ_section_title
;
 Bis(perchlorocatecholato)silane and heteroleptic bidonors: hidden
 frustrated Lewis pairs resulting from ring strain.
;
_journal_issue 69
_journal_name_full 'Chemical communications (Cambridge, England)'
_journal_page_first 8572
_journal_page_last 8575
_journal_paper_doi 10.1039/d1cc03452a
_journal_volume 57
_journal_year 2021
_chemical_formula_moiety 'C37 H22 Cl8 N O5 P Si, 2(C H2 Cl2)'
_chemical_formula_sum 'C39 H26 Cl12 N O5 P Si'
_chemical_formula_weight 1073.07
_chemical_properties_physical Moisture-sensitive
_space_group_crystal_system orthorhombic
_space_group_IT_number 33
_space_group_name_Hall 'P 2c -2n'
_space_group_name_H-M_alt 'P n a 21'
_atom_sites_solution_hydrogens geom
_atom_sites_solution_primary dual
_audit_creation_date 2020-12-21
_audit_creation_method
;
Olex2 1.3-alpha
(compiled 2020.11.12 svn.r5f609507 for OlexSys, GUI svn.r6208)
;
_audit_update_record
;
2021-06-20 deposited with the CCDC.	2021-07-27 downloaded from the CCDC.
;
_cell_angle_alpha 90
_cell_angle_beta 90
_cell_angle_gamma 90
_cell_formula_units_Z 4
_cell_length_a 15.5399(11)
_cell_length_b 16.4844(12)
_cell_length_c 17.4224(11)
_cell_measurement_reflns_used 9188
_cell_measurement_temperature 100.0
_cell_measurement_theta_max 27.07
_cell_measurement_theta_min 2.47
_cell_volume 4463.0(5)
_computing_cell_refinement 'SAINT V8.40A (Bruker, 2019)'
_computing_data_reduction 'SAINT V8.40A (Bruker, 2019)'
_computing_molecular_graphics 'Olex2 1.3-alpha (Dolomanov et al., 2009)'
_computing_publication_material 'Olex2 1.3-alpha (Dolomanov et al., 2009)'
_computing_structure_refinement 'XL  (Sheldrick, 2008)'
_computing_structure_solution 'SHELXT 2014/5 (Sheldrick, 2014)'
_diffrn_ambient_temperature 100.0
_diffrn_detector 'Bruker PhotonIII C14 detector'
_diffrn_detector_area_resol_mean 7.9
_diffrn_detector_type 'CPAD detector'
_diffrn_measured_fraction_theta_full 1.000
_diffrn_measured_fraction_theta_max 0.996
_diffrn_measurement_device 'three-circle diffractometer'
_diffrn_measurement_device_type 'Bruker D8-Venture Dual Source'
_diffrn_measurement_method '\f and \w scans'
_diffrn_radiation_monochromator 'mirror optics'
_diffrn_radiation_probe x-ray
_diffrn_radiation_type MoK\a
_diffrn_radiation_wavelength 0.71073
_diffrn_reflns_av_R_equivalents 0.0954
_diffrn_reflns_av_unetI/netI 0.0274
_diffrn_reflns_Laue_measured_fraction_full 1.000
_diffrn_reflns_Laue_measured_fraction_max 0.996
_diffrn_reflns_limit_h_max 20
_diffrn_reflns_limit_h_min -20
_diffrn_reflns_limit_k_max 21
_diffrn_reflns_limit_k_min -21
_diffrn_reflns_limit_l_max 22
_diffrn_reflns_limit_l_min -22
_diffrn_reflns_number 239193
_diffrn_reflns_point_group_measured_fraction_full 1.000
_diffrn_reflns_point_group_measured_fraction_max 0.995
_diffrn_reflns_theta_full 25.242
_diffrn_reflns_theta_max 27.566
_diffrn_reflns_theta_min 2.147
_diffrn_source 'microfocus sealed X-ray tube'
_diffrn_source_current 1.4
_diffrn_source_power 0.07
_diffrn_source_type 'Incoatec I\ms 3.0'
_diffrn_source_voltage 50.0
_diffrn_standards_number 0
_exptl_absorpt_coefficient_mu 0.852
_exptl_absorpt_correction_T_max 0.7456
_exptl_absorpt_correction_T_min 0.6539
_exptl_absorpt_correction_type multi-scan
_exptl_absorpt_process_details
;
SADABS-2016/2 (Bruker,2016/2) was used for absorption correction.
wR2(int) was 0.1500 before and 0.0824 after correction.
The Ratio of minimum to maximum transmission is 0.8770.
The \l/2 correction factor is Not present.
;
_exptl_crystal_colour colourless
_exptl_crystal_colour_primary colourless
_exptl_crystal_density_diffrn 1.597
_exptl_crystal_description needle
_exptl_crystal_F_000 2160
_exptl_crystal_size_max 0.31
_exptl_crystal_size_mid 0.24
_exptl_crystal_size_min 0.15
_refine_diff_density_max 0.315
_refine_diff_density_min -0.381
_refine_diff_density_rms 0.056
_refine_ls_abs_structure_details
;
 Flack x determined using 4442 quotients [(I+)-(I-)]/[(I+)+(I-)]
 (Parsons, Flack and Wagner, Acta Cryst. B69 (2013) 249-259).
;
_refine_ls_abs_structure_Flack 0.015(15)
_refine_ls_extinction_method none
_refine_ls_goodness_of_fit_ref 1.061
_refine_ls_hydrogen_treatment constr
_refine_ls_matrix_type full
_refine_ls_number_parameters 533
_refine_ls_number_reflns 10295
_refine_ls_number_restraints 1
_refine_ls_restrained_S_all 1.061
_refine_ls_R_factor_all 0.0308
_refine_ls_R_factor_gt 0.0269
_refine_ls_shift/su_max 0.001
_refine_ls_shift/su_mean 0.000
_refine_ls_structure_factor_coef Fsqd
_refine_ls_weighting_details 'w=1/[\s^2^(Fo^2^)+(0.0345P)^2^+1.2910P] where P=(Fo^2^+2Fc^2^)/3'
_refine_ls_weighting_scheme calc
_refine_ls_wR_factor_gt 0.0634
_refine_ls_wR_factor_ref 0.0654
_reflns_Friedel_coverage 0.934
_reflns_Friedel_fraction_full 1.000
_reflns_Friedel_fraction_max 0.994
_reflns_number_gt 9665
_reflns_number_total 10295
_reflns_threshold_expression 'I > 2\s(I)'
_cod_data_source_file d1cc03452a2.cif
_cod_data_source_block mo_dhsb43_0ma
_cod_depositor_comments 'Adding full bibliography for 7128765--7128778.cif.'
_cod_database_code 7128775
_shelx_shelxl_version_number 2018/3
_shelx_space_group_comment
;
The symmetry employed for this shelxl refinement is uniquely defined
by the following loop, which should always be used as a source of
symmetry information in preference to the above space-group names.
They are only intended as comments.
;
_olex2_refinement_description
;
1. Fixed Uiso
 At 1.2 times of:
  All C(H) groups, All C(H,H) groups
 At 1.5 times of:
  All C(H,H,H) groups
2.a Ternary CH refined with riding coordinates:
 C00Q(H00Q)
2.b Secondary CH2 refined with riding coordinates:
 C01E(H01L,H01M), C01L(H01N,H01O)
2.c Aromatic/amide H refined with riding coordinates:
 C00T(H00T), C00X(H00X), C00Y(H00Y), C010(H010), C012(H012), C014(H014),
 C015(H015), C017(H017), C018(H018), C019(H019), C01A(H01A), C01C(H01C),
 C01D(H01D), C01G(H01G), C01H(H01H), C01I(H01I), C01J(H01J), C01K(H01K)
2.d Idealised Me refined as rotating group:
 C01N(H01B,H01E,H01F)
;
_olex2_submission_special_instructions 'No special instructions were received'

loop_
_space_group_symop_operation_xyz
'x, y, z'
'-x, -y, z+1/2'
'x+1/2, -y+1/2, z'
'-x+1/2, y+1/2, z+1/2'

loop_
_atom_site_label
_atom_site_type_symbol
_atom_site_fract_x
_atom_site_fract_y
_atom_site_fract_z
_atom_site_U_iso_or_equiv
_atom_site_adp_type
_atom_site_occupancy
_atom_site_site_symmetry_order
_atom_site_calc_flag
_atom_site_refinement_flags_posn
_atom_site_refinement_flags_adp
_atom_site_refinement_flags_occupancy
_atom_site_disorder_assembly
_atom_site_disorder_group
Cl01 Cl 0.74883(5) 0.86738(4) 0.37011(4) 0.02268(14) Uani 1 1 d . . . . .
Cl02 Cl 0.63600(5) 0.81288(4) 0.70978(4) 0.02418(15) Uani 1 1 d . . . . .
Cl03 Cl 0.64434(5) 1.00399(4) 0.45640(5) 0.02550(15) Uani 1 1 d . . . . .
Cl04 Cl 0.91889(5) 0.47339(4) 0.34555(4) 0.02466(15) Uani 1 1 d . . . . .
P005 P 0.51018(5) 0.55924(4) 0.42527(4) 0.01565(14) Uani 1 1 d . . . . .
Cl06 Cl 0.93428(5) 0.69558(5) 0.61427(5) 0.02888(16) Uani 1 1 d . . . . .
Cl07 Cl 0.59262(5) 0.97813(4) 0.62819(5) 0.02709(16) Uani 1 1 d . . . . .
Cl08 Cl 0.85122(6) 0.42984(5) 0.69721(4) 0.03190(18) Uani 1 1 d . . . . .
Cl09 Cl 1.00365(5) 0.32622(4) 0.43325(5) 0.02883(16) Uani 1 1 d . . . . .
Si0A Si 0.74488(5) 0.62654(4) 0.52070(4) 0.01418(15) Uani 1 1 d . . . . .
Cl0B Cl 0.35787(6) 0.73922(5) 0.23064(5) 0.03635(19) Uani 1 1 d . . . . .
Cl0C Cl 0.87343(6) 0.73231(6) 0.76961(5) 0.0375(2) Uani 1 1 d . . . . .
Cl0D Cl 0.97290(7) 0.30635(5) 0.61000(5) 0.0412(2) Uani 1 1 d . . . . .
Cl0E Cl 0.23738(6) 0.87468(6) 0.23236(6) 0.0468(2) Uani 1 1 d . . . . .
O00F O 0.76090(13) 0.71274(12) 0.46513(11) 0.0168(4) Uani 1 1 d . . . . .
O00G O 0.78366(13) 0.56100(12) 0.58986(11) 0.0177(4) Uani 1 1 d . . . . .
O00H O 0.71313(13) 0.68894(11) 0.59665(11) 0.0162(4) Uani 1 1 d . . . . .
O00I O 0.81040(12) 0.57832(11) 0.45294(11) 0.0167(4) Uani 1 1 d . . . . .
O00J O 0.64761(12) 0.59306(12) 0.49824(11) 0.0176(4) Uani 1 1 d . . . . .
N00K N 0.56174(16) 0.67787(15) 0.33606(14) 0.0211(5) Uani 1 1 d . . . . .
C00L C 0.50885(17) 0.66436(17) 0.39605(16) 0.0168(5) Uani 1 1 d . . . . .
C00M C 0.69638(18) 0.76473(17) 0.57242(16) 0.0167(5) Uani 1 1 d . . . . .
C00N C 0.65277(18) 0.45392(17) 0.44910(17) 0.0179(5) Uani 1 1 d . . . . .
C00O C 0.72278(17) 0.77805(17) 0.49657(16) 0.0172(5) Uani 1 1 d . . . . .
C00P C 0.83560(18) 0.50294(17) 0.56053(17) 0.0183(6) Uani 1 1 d . . . . .
C00Q C 0.62693(17) 0.54059(17) 0.43639(16) 0.0162(5) Uani 1 1 d . . . . .
H00Q H 0.656839 0.560824 0.389310 0.019 Uiso 1 1 calc R U . . .
C00R C 0.87245(19) 0.43941(19) 0.60029(17) 0.0217(6) Uani 1 1 d . . . . .
C00S C 0.64256(18) 0.90099(18) 0.57809(17) 0.0190(6) Uani 1 1 d . . . . .
C00T C 0.46350(18) 0.72438(18) 0.43452(17) 0.0203(6) Uani 1 1 d . . . . .
H00T H 0.424858 0.711553 0.474985 0.024 Uiso 1 1 calc R U . . .
C00U C 0.65945(18) 0.82683(17) 0.61412(17) 0.0184(5) Uani 1 1 d . . . . .
C00V C 0.94025(19) 0.39465(18) 0.48243(18) 0.0219(6) Uani 1 1 d . . . . .
C00W C 0.85119(17) 0.51317(17) 0.48213(17) 0.0174(6) Uani 1 1 d . . . . .
C00X C 0.41937(19) 0.53026(19) 0.29175(17) 0.0212(6) Uani 1 1 d . . . . .
H00X H 0.420171 0.587319 0.284137 0.025 Uiso 1 1 calc R U . . .
C00Y C 0.37810(19) 0.49926(18) 0.51549(18) 0.0211(6) Uani 1 1 d . . . . .
H00Y H 0.360696 0.470031 0.471130 0.025 Uiso 1 1 calc R U . . .
C00Z C 0.66686(18) 0.91334(17) 0.50186(17) 0.0191(6) Uani 1 1 d . . . . .
C010 C 0.53215(19) 0.81919(18) 0.35088(19) 0.0239(6) Uani 1 1 d . . . . .
H010 H 0.542800 0.873250 0.334555 0.029 Uiso 1 1 calc R U . . .
C011 C 0.46364(18) 0.49573(17) 0.35343(17) 0.0188(5) Uani 1 1 d . . . . .
C012 C 0.5720(2) 0.75431(19) 0.31408(18) 0.0225(6) Uani 1 1 d . . . . .
H012 H 0.608165 0.765268 0.271350 0.027 Uiso 1 1 calc R U . . .
C013 C 0.71000(18) 0.85200(17) 0.46148(17) 0.0182(5) Uani 1 1 d . . . . .
C014 C 0.47736(19) 0.59043(19) 0.57927(17) 0.0214(6) Uani 1 1 d . . . . .
H014 H 0.527914 0.622830 0.578580 0.026 Uiso 1 1 calc R U . . .
C015 C 0.69836(19) 0.41279(19) 0.39253(18) 0.0233(6) Uani 1 1 d . . . . .
H015 H 0.709338 0.438454 0.344700 0.028 Uiso 1 1 calc R U . . .
C016 C 0.45211(19) 0.54775(18) 0.51341(17) 0.0186(5) Uani 1 1 d . . . . .
C017 C 0.46440(19) 0.41149(18) 0.36343(17) 0.0222(6) Uani 1 1 d . . . . .
H017 H 0.495597 0.387921 0.404678 0.027 Uiso 1 1 calc R U . . .
C018 C 0.3302(2) 0.4941(2) 0.58274(19) 0.0258(6) Uani 1 1 d . . . . .
H018 H 0.280284 0.460863 0.584442 0.031 Uiso 1 1 calc R U . . .
C019 C 0.7279(2) 0.3345(2) 0.4054(2) 0.0289(7) Uani 1 1 d . . . . .
H019 H 0.759648 0.307598 0.366354 0.035 Uiso 1 1 calc R U . . .
C01A C 0.3741(2) 0.48035(19) 0.24155(18) 0.0243(6) Uani 1 1 d . . . . .
H01A H 0.343596 0.503508 0.199675 0.029 Uiso 1 1 calc R U . . .
C01B C 0.90310(19) 0.45976(17) 0.44277(16) 0.0187(6) Uani 1 1 d . . . . .
C01C C 0.4770(2) 0.80412(18) 0.41134(18) 0.0238(6) Uani 1 1 d . . . . .
H01C H 0.448668 0.847569 0.436740 0.029 Uiso 1 1 calc R U . . .
C01D C 0.4280(2) 0.5850(2) 0.64553(18) 0.0247(6) Uani 1 1 d . . . . .
H01D H 0.444526 0.614462 0.690046 0.030 Uiso 1 1 calc R U . . .
C01E C 0.9026(2) 0.6553(2) 0.70445(19) 0.0287(7) Uani 1 1 d . . . . .
H01L H 0.853169 0.618197 0.696980 0.034 Uiso 1 1 calc R U . . .
H01M H 0.950673 0.623318 0.726286 0.034 Uiso 1 1 calc R U . . .
C01F C 0.9250(2) 0.38502(19) 0.56083(19) 0.0246(6) Uani 1 1 d . . . . .
C01G C 0.6363(2) 0.41466(19) 0.51860(18) 0.0249(6) Uani 1 1 d . . . . .
H01G H 0.605036 0.441567 0.557960 0.030 Uiso 1 1 calc R U . . .
C01H C 0.4192(2) 0.36268(19) 0.31254(19) 0.0255(7) Uani 1 1 d . . . . .
H01H H 0.419575 0.305443 0.318863 0.031 Uiso 1 1 calc R U . . .
C01I C 0.6658(2) 0.3360(2) 0.5298(2) 0.0335(8) Uani 1 1 d . . . . .
H01I H 0.653936 0.309488 0.577041 0.040 Uiso 1 1 calc R U . . .
C01J C 0.3550(2) 0.5371(2) 0.64712(19) 0.0266(7) Uani 1 1 d . . . . .
H01J H 0.321749 0.533773 0.692739 0.032 Uiso 1 1 calc R U . . .
C01K C 0.3733(2) 0.3973(2) 0.25228(18) 0.0268(7) Uani 1 1 d . . . . .
H01K H 0.341225 0.363769 0.218401 0.032 Uiso 1 1 calc R U . . .
C01L C 0.3210(3) 0.8253(2) 0.2810(2) 0.0361(8) Uani 1 1 d . . . . .
H01N H 0.300555 0.808521 0.332442 0.043 Uiso 1 1 calc R U . . .
H01O H 0.369445 0.863602 0.288254 0.043 Uiso 1 1 calc R U . . .
C01M C 0.7122(2) 0.2951(2) 0.4738(2) 0.0324(8) Uani 1 1 d . . . . .
C01N C 0.7471(3) 0.2108(2) 0.4884(3) 0.0513(11) Uani 1 1 d . . . . .
H01B H 0.744724 0.179084 0.440893 0.077 Uiso 1 1 calc R U . . .
H01E H 0.712310 0.184032 0.527953 0.077 Uiso 1 1 calc R U . . .
H01F H 0.806899 0.214584 0.505960 0.077 Uiso 1 1 calc R U . . .

loop_
_atom_site_aniso_label
_atom_site_aniso_U_11
_atom_site_aniso_U_22
_atom_site_aniso_U_33
_atom_site_aniso_U_23
_atom_site_aniso_U_13
_atom_site_aniso_U_12
Cl01 0.0264(3) 0.0231(3) 0.0185(3) 0.0062(3) 0.0045(3) 0.0006(3)
Cl02 0.0349(4) 0.0233(3) 0.0144(3) -0.0004(3) 0.0035(3) 0.0053(3)
Cl03 0.0304(4) 0.0179(3) 0.0282(4) 0.0063(3) 0.0009(3) 0.0041(3)
Cl04 0.0306(4) 0.0254(3) 0.0179(3) -0.0038(3) 0.0048(3) 0.0031(3)
P005 0.0179(3) 0.0166(3) 0.0125(3) -0.0001(3) -0.0008(3) -0.0008(3)
Cl06 0.0298(4) 0.0327(4) 0.0241(4) 0.0035(3) 0.0028(3) -0.0029(3)
Cl07 0.0353(4) 0.0189(3) 0.0271(4) -0.0020(3) 0.0058(3) 0.0065(3)
Cl08 0.0450(5) 0.0323(4) 0.0184(3) 0.0084(3) 0.0027(3) 0.0154(3)
Cl09 0.0299(4) 0.0227(3) 0.0338(4) -0.0064(3) 0.0028(3) 0.0079(3)
Si0A 0.0165(4) 0.0146(3) 0.0115(3) 0.0004(3) 0.0001(3) -0.0002(3)
Cl0B 0.0481(5) 0.0380(4) 0.0229(4) 0.0009(4) 0.0056(4) 0.0015(4)
Cl0C 0.0498(5) 0.0390(5) 0.0238(4) -0.0043(3) 0.0004(3) 0.0062(4)
Cl0D 0.0536(5) 0.0352(5) 0.0348(4) 0.0096(4) 0.0030(4) 0.0264(4)
Cl0E 0.0325(5) 0.0590(6) 0.0489(6) 0.0240(5) 0.0010(4) 0.0084(4)
O00F 0.0199(10) 0.0160(9) 0.0145(9) 0.0000(8) 0.0026(7) 0.0003(8)
O00G 0.0215(10) 0.0172(9) 0.0145(9) 0.0013(8) 0.0010(8) 0.0030(8)
O00H 0.0207(10) 0.0153(9) 0.0127(9) -0.0004(7) 0.0003(7) 0.0007(7)
O00I 0.0195(9) 0.0167(9) 0.0138(9) 0.0008(8) 0.0014(7) 0.0019(8)
O00J 0.0187(10) 0.0194(10) 0.0146(9) -0.0028(8) -0.0006(7) -0.0013(8)
N00K 0.0232(12) 0.0236(12) 0.0165(12) 0.0013(10) 0.0010(10) 0.0015(10)
C00L 0.0165(13) 0.0186(13) 0.0152(12) 0.0008(11) -0.0013(10) -0.0014(10)
C00M 0.0166(13) 0.0169(13) 0.0165(13) 0.0013(11) 0.0010(10) 0.0001(10)
C00N 0.0178(13) 0.0179(13) 0.0180(13) 0.0002(11) -0.0037(10) -0.0018(10)
C00O 0.0171(13) 0.0172(13) 0.0174(13) -0.0003(11) 0.0006(11) -0.0002(10)
C00P 0.0188(13) 0.0176(13) 0.0185(14) 0.0002(11) 0.0005(11) 0.0005(11)
C00Q 0.0173(13) 0.0180(13) 0.0134(12) -0.0017(10) -0.0016(10) -0.0019(10)
C00R 0.0239(15) 0.0230(14) 0.0182(14) 0.0035(11) 0.0001(11) 0.0035(12)
C00S 0.0190(13) 0.0178(13) 0.0202(14) -0.0022(11) 0.0024(11) 0.0012(11)
C00T 0.0208(13) 0.0217(14) 0.0183(14) -0.0008(11) 0.0004(11) 0.0018(11)
C00U 0.0216(14) 0.0190(13) 0.0146(13) 0.0016(11) 0.0020(11) 0.0008(11)
C00V 0.0215(14) 0.0175(13) 0.0268(15) -0.0041(12) 0.0005(12) 0.0030(11)
C00W 0.0154(13) 0.0148(12) 0.0219(14) 0.0004(11) -0.0009(10) -0.0021(10)
C00X 0.0240(15) 0.0228(14) 0.0167(13) -0.0015(12) -0.0017(11) 0.0033(12)
C00Y 0.0232(14) 0.0234(14) 0.0167(14) -0.0004(11) 0.0001(11) -0.0022(11)
C00Z 0.0186(13) 0.0168(13) 0.0220(15) 0.0035(11) -0.0020(11) 0.0013(11)
C010 0.0218(14) 0.0221(14) 0.0277(16) 0.0047(13) -0.0013(12) 0.0019(11)
C011 0.0185(13) 0.0228(14) 0.0150(13) -0.0012(11) 0.0004(11) -0.0012(11)
C012 0.0236(15) 0.0241(14) 0.0199(14) 0.0050(12) 0.0021(11) -0.0003(12)
C013 0.0186(13) 0.0182(13) 0.0179(13) 0.0028(11) 0.0009(11) -0.0004(11)
C014 0.0224(14) 0.0240(14) 0.0177(14) -0.0016(12) -0.0005(11) -0.0019(12)
C015 0.0237(15) 0.0254(15) 0.0207(14) -0.0028(12) -0.0013(12) -0.0018(12)
C016 0.0204(13) 0.0209(14) 0.0146(13) 0.0012(11) -0.0002(11) 0.0008(11)
C017 0.0256(15) 0.0243(14) 0.0168(14) -0.0003(12) -0.0032(11) 0.0009(12)
C018 0.0242(15) 0.0281(16) 0.0251(16) 0.0027(13) 0.0023(12) -0.0047(13)
C019 0.0270(16) 0.0262(16) 0.0335(18) -0.0087(14) -0.0023(13) 0.0006(13)
C01A 0.0249(15) 0.0307(16) 0.0173(14) -0.0034(13) -0.0045(12) 0.0038(12)
C01B 0.0213(14) 0.0186(13) 0.0161(13) -0.0035(11) 0.0013(10) -0.0024(11)
C01C 0.0248(15) 0.0218(15) 0.0248(16) -0.0015(12) -0.0003(12) 0.0055(12)
C01D 0.0290(16) 0.0272(16) 0.0178(14) -0.0024(12) 0.0014(12) -0.0006(13)
C01E 0.0345(17) 0.0291(16) 0.0224(15) 0.0017(13) 0.0010(13) -0.0017(14)
C01F 0.0263(16) 0.0199(14) 0.0275(16) 0.0041(13) -0.0021(13) 0.0041(12)
C01G 0.0319(17) 0.0241(15) 0.0186(14) 0.0021(12) -0.0003(12) -0.0011(12)
C01H 0.0311(17) 0.0221(15) 0.0234(15) -0.0028(12) -0.0032(13) -0.0018(13)
C01I 0.045(2) 0.0260(17) 0.0295(18) 0.0080(14) -0.0057(15) -0.0035(15)
C01J 0.0257(16) 0.0347(17) 0.0193(15) 0.0019(13) 0.0057(12) -0.0004(13)
C01K 0.0252(16) 0.0329(16) 0.0224(16) -0.0082(13) -0.0026(12) -0.0015(13)
C01L 0.047(2) 0.0321(18) 0.0289(18) 0.0013(15) -0.0082(16) 0.0076(16)
C01M 0.0305(17) 0.0218(15) 0.045(2) -0.0022(14) -0.0108(15) 0.0006(13)
C01N 0.058(3) 0.0238(19) 0.072(3) 0.001(2) -0.010(2) 0.0069(18)

loop_
_atom_type_symbol
_atom_type_description
_atom_type_scat_dispersion_real
_atom_type_scat_dispersion_imag
_atom_type_scat_source
C C 0.0033 0.0016 'International Tables Vol C Tables 4.2.6.8 and 6.1.1.4'
H H 0.0000 0.0000 'International Tables Vol C Tables 4.2.6.8 and 6.1.1.4'
Cl Cl 0.1484 0.1585 'International Tables Vol C Tables 4.2.6.8 and 6.1.1.4'
N N 0.0061 0.0033 'International Tables Vol C Tables 4.2.6.8 and 6.1.1.4'
O O 0.0106 0.0060 'International Tables Vol C Tables 4.2.6.8 and 6.1.1.4'
P P 0.1023 0.0942 'International Tables Vol C Tables 4.2.6.8 and 6.1.1.4'
Si Si 0.0817 0.0704 'International Tables Vol C Tables 4.2.6.8 and 6.1.1.4'

loop_
_geom_angle_atom_site_label_1
_geom_angle_atom_site_label_2
_geom_angle_atom_site_label_3
_geom_angle
_geom_angle_site_symmetry_1
_geom_angle_site_symmetry_3
_geom_angle_publ_flag
C00L P005 C00Q 101.55(13) . . ?
C011 P005 C00L 111.13(13) . . ?
C011 P005 C00Q 111.92(13) . . ?
C011 P005 C016 109.57(14) . . ?
C016 P005 C00L 109.71(13) . . ?
C016 P005 C00Q 112.75(13) . . ?
O00F Si0A O00H 88.91(9) . . ?
O00F Si0A O00I 84.96(9) . . ?
O00G Si0A O00F 148.27(11) . . ?
O00G Si0A O00H 86.47(10) . . ?
O00G Si0A O00I 89.05(10) . . ?
O00H Si0A O00I 160.51(10) . . ?
O00J Si0A O00F 105.77(10) . . ?
O00J Si0A O00G 105.95(10) . . ?
O00J Si0A O00H 96.74(10) . . ?
O00J Si0A O00I 102.72(10) . . ?
C00O O00F Si0A 111.37(17) . . ?
C00P O00G Si0A 112.80(17) . . ?
C00M O00H Si0A 111.35(17) . . ?
C00W O00I Si0A 112.42(18) . . ?
C00Q O00J Si0A 126.12(17) . . ?
C012 N00K C00L 117.0(3) . . ?
N00K C00L P005 111.7(2) . . ?
N00K C00L C00T 124.5(3) . . ?
C00T C00L P005 123.6(2) . . ?
O00H C00M C00O 112.7(2) . . ?
O00H C00M C00U 127.2(3) . . ?
C00U C00M C00O 120.1(3) . . ?
C015 C00N C00Q 119.7(3) . . ?
C015 C00N C01G 118.8(3) . . ?
C01G C00N C00Q 121.3(3) . . ?
O00F C00O C00M 112.8(2) . . ?
O00F C00O C013 126.2(3) . . ?
C013 C00O C00M 121.0(3) . . ?
O00G C00P C00R 126.5(3) . . ?
O00G C00P C00W 112.8(2) . . ?
C00R C00P C00W 120.7(3) . . ?
P005 C00Q H00Q 108.3 . . ?
O00J C00Q P005 101.55(17) . . ?
O00J C00Q C00N 114.1(2) . . ?
O00J C00Q H00Q 108.3 . . ?
C00N C00Q P005 115.86(19) . . ?
C00N C00Q H00Q 108.3 . . ?
C00P C00R Cl08 118.7(2) . . ?
C00P C00R C01F 118.9(3) . . ?
C01F C00R Cl08 122.3(2) . . ?
C00U C00S Cl07 120.1(2) . . ?
C00Z C00S Cl07 119.7(2) . . ?
C00Z C00S C00U 120.2(3) . . ?
C00L C00T H00T 121.4 . . ?
C00L C00T C01C 117.2(3) . . ?
C01C C00T H00T 121.4 . . ?
C00M C00U Cl02 119.9(2) . . ?
C00M C00U C00S 119.3(3) . . ?
C00S C00U Cl02 120.8(2) . . ?
C01B C00V Cl09 119.4(2) . . ?
C01F C00V Cl09 120.6(2) . . ?
C01F C00V C01B 120.0(3) . . ?
O00I C00W C00P 112.6(3) . . ?
O00I C00W C01B 126.7(3) . . ?
C01B C00W C00P 120.7(3) . . ?
C011 C00X H00X 120.3 . . ?
C01A C00X H00X 120.3 . . ?
C01A C00X C011 119.4(3) . . ?
C016 C00Y H00Y 120.1 . . ?
C018 C00Y H00Y 120.1 . . ?
C018 C00Y C016 119.7(3) . . ?
C00S C00Z Cl03 120.5(2) . . ?
C00S C00Z C013 120.1(3) . . ?
C013 C00Z Cl03 119.4(2) . . ?
C012 C010 H010 120.3 . . ?
C01C C010 H010 120.3 . . ?
C01C C010 C012 119.3(3) . . ?
C00X C011 P005 120.0(2) . . ?
C00X C011 C017 120.3(3) . . ?
C017 C011 P005 119.4(2) . . ?
N00K C012 C010 122.9(3) . . ?
N00K C012 H012 118.6 . . ?
C010 C012 H012 118.6 . . ?
C00O C013 Cl01 119.4(2) . . ?
C00O C013 C00Z 118.9(3) . . ?
C00Z C013 Cl01 121.7(2) . . ?
C016 C014 H014 120.2 . . ?
C01D C014 H014 120.2 . . ?
C01D C014 C016 119.6(3) . . ?
C00N C015 H015 119.7 . . ?
C019 C015 C00N 120.5(3) . . ?
C019 C015 H015 119.7 . . ?
C00Y C016 P005 119.7(2) . . ?
C00Y C016 C014 119.7(3) . . ?
C014 C016 P005 120.5(2) . . ?
C011 C017 H017 120.3 . . ?
C01H C017 C011 119.4(3) . . ?
C01H C017 H017 120.3 . . ?
C00Y C018 H018 119.9 . . ?
C01J C018 C00Y 120.2(3) . . ?
C01J C018 H018 119.9 . . ?
C015 C019 H019 119.4 . . ?
C01M C019 C015 121.2(3) . . ?
C01M C019 H019 119.4 . . ?
C00X C01A H01A 119.8 . . ?
C01K C01A C00X 120.4(3) . . ?
C01K C01A H01A 119.8 . . ?
C00V C01B Cl04 121.7(2) . . ?
C00W C01B Cl04 119.3(2) . . ?
C00W C01B C00V 119.1(3) . . ?
C00T C01C H01C 120.5 . . ?
C010 C01C C00T 119.0(3) . . ?
C010 C01C H01C 120.5 . . ?
C014 C01D H01D 119.8 . . ?
C01J C01D C014 120.4(3) . . ?
C01J C01D H01D 119.8 . . ?
Cl06 C01E H01L 109.3 . . ?
Cl06 C01E H01M 109.3 . . ?
Cl0C C01E Cl06 111.80(19) . . ?
Cl0C C01E H01L 109.3 . . ?
Cl0C C01E H01M 109.3 . . ?
H01L C01E H01M 107.9 . . ?
C00R C01F Cl0D 119.5(3) . . ?
C00R C01F C00V 120.6(3) . . ?
C00V C01F Cl0D 120.0(2) . . ?
C00N C01G H01G 120.2 . . ?
C01I C01G C00N 119.6(3) . . ?
C01I C01G H01G 120.2 . . ?
C017 C01H H01H 119.9 . . ?
C017 C01H C01K 120.2(3) . . ?
C01K C01H H01H 119.9 . . ?
C01G C01I H01I 119.1 . . ?
C01M C01I C01G 121.7(3) . . ?
C01M C01I H01I 119.1 . . ?
C018 C01J H01J 119.8 . . ?
C01D C01J C018 120.4(3) . . ?
C01D C01J H01J 119.8 . . ?
C01A C01K C01H 120.3(3) . . ?
C01A C01K H01K 119.9 . . ?
C01H C01K H01K 119.9 . . ?
Cl0B C01L H01N 109.2 . . ?
Cl0B C01L H01O 109.2 . . ?
Cl0E C01L Cl0B 111.9(2) . . ?
Cl0E C01L H01N 109.2 . . ?
Cl0E C01L H01O 109.2 . . ?
H01N C01L H01O 107.9 . . ?
C019 C01M C01I 118.1(3) . . ?
C019 C01M C01N 120.9(4) . . ?
C01I C01M C01N 120.9(4) . . ?
C01M C01N H01B 109.5 . . ?
C01M C01N H01E 109.5 . . ?
C01M C01N H01F 109.5 . . ?
H01B C01N H01E 109.5 . . ?
H01B C01N H01F 109.5 . . ?
H01E C01N H01F 109.5 . . ?

loop_
_geom_bond_atom_site_label_1
_geom_bond_atom_site_label_2
_geom_bond_distance
_geom_bond_site_symmetry_2
_geom_bond_publ_flag
Cl01 C013 1.721(3) . ?
Cl02 C00U 1.721(3) . ?
Cl03 C00Z 1.727(3) . ?
Cl04 C01B 1.726(3) . ?
P005 C00L 1.806(3) . ?
P005 C00Q 1.850(3) . ?
P005 C011 1.785(3) . ?
P005 C016 1.791(3) . ?
Cl06 C01E 1.776(3) . ?
Cl07 C00S 1.727(3) . ?
Cl08 C00R 1.728(3) . ?
Cl09 C00V 1.725(3) . ?
Si0A O00F 1.737(2) . ?
Si0A O00G 1.727(2) . ?
Si0A O00H 1.747(2) . ?
Si0A O00I 1.750(2) . ?
Si0A O00J 1.656(2) . ?
Cl0B C01L 1.764(4) . ?
Cl0C C01E 1.763(4) . ?
Cl0D C01F 1.723(3) . ?
Cl0E C01L 1.752(4) . ?
O00F C00O 1.345(3) . ?
O00G C00P 1.352(3) . ?
O00H C00M 1.344(3) . ?
O00I C00W 1.347(3) . ?
O00J C00Q 1.419(3) . ?
N00K C00L 1.348(4) . ?
N00K C012 1.327(4) . ?
C00L C00T 1.387(4) . ?
C00M C00O 1.401(4) . ?
C00M C00U 1.380(4) . ?
C00N C00Q 1.500(4) . ?
C00N C015 1.390(4) . ?
C00N C01G 1.397(4) . ?
C00O C013 1.378(4) . ?
C00P C00R 1.380(4) . ?
C00P C00W 1.397(4) . ?
C00Q H00Q 1.0000 . ?
C00R C01F 1.395(4) . ?
C00S C00U 1.399(4) . ?
C00S C00Z 1.396(4) . ?
C00T H00T 0.9500 . ?
C00T C01C 1.391(4) . ?
C00V C01B 1.401(4) . ?
C00V C01F 1.395(5) . ?
C00W C01B 1.377(4) . ?
C00X H00X 0.9500 . ?
C00X C011 1.397(4) . ?
C00X C01A 1.392(4) . ?
C00Y H00Y 0.9500 . ?
C00Y C016 1.401(4) . ?
C00Y C018 1.391(4) . ?
C00Z C013 1.403(4) . ?
C010 H010 0.9500 . ?
C010 C012 1.392(4) . ?
C010 C01C 1.381(5) . ?
C011 C017 1.400(4) . ?
C012 H012 0.9500 . ?
C014 H014 0.9500 . ?
C014 C016 1.402(4) . ?
C014 C01D 1.389(4) . ?
C015 H015 0.9500 . ?
C015 C019 1.388(5) . ?
C017 H017 0.9500 . ?
C017 C01H 1.388(4) . ?
C018 H018 0.9500 . ?
C018 C01J 1.382(5) . ?
C019 H019 0.9500 . ?
C019 C01M 1.379(5) . ?
C01A H01A 0.9500 . ?
C01A C01K 1.381(5) . ?
C01C H01C 0.9500 . ?
C01D H01D 0.9500 . ?
C01D C01J 1.382(5) . ?
C01E H01L 0.9900 . ?
C01E H01M 0.9900 . ?
C01G H01G 0.9500 . ?
C01G C01I 1.389(5) . ?
C01H H01H 0.9500 . ?
C01H C01K 1.392(5) . ?
C01I H01I 0.9500 . ?
C01I C01M 1.387(5) . ?
C01J H01J 0.9500 . ?
C01K H01K 0.9500 . ?
C01L H01N 0.9900 . ?
C01L H01O 0.9900 . ?
C01M C01N 1.515(5) . ?
C01N H01B 0.9800 . ?
C01N H01E 0.9800 . ?
C01N H01F 0.9800 . ?

loop_
_geom_torsion_atom_site_label_1
_geom_torsion_atom_site_label_2
_geom_torsion_atom_site_label_3
_geom_torsion_atom_site_label_4
_geom_torsion
_geom_torsion_site_symmetry_1
_geom_torsion_site_symmetry_2
_geom_torsion_site_symmetry_3
_geom_torsion_site_symmetry_4
_geom_torsion_publ_flag
Cl03 C00Z C013 Cl01 5.3(3) . . . . ?
Cl03 C00Z C013 C00O -175.9(2) . . . . ?
P005 C00L C00T C01C 172.1(2) . . . . ?
P005 C011 C017 C01H 172.2(2) . . . . ?
Cl07 C00S C00U Cl02 -3.3(4) . . . . ?
Cl07 C00S C00U C00M 177.5(2) . . . . ?
Cl07 C00S C00Z Cl03 -2.0(4) . . . . ?
Cl07 C00S C00Z C013 177.9(2) . . . . ?
Cl08 C00R C01F Cl0D -1.4(4) . . . . ?
Cl08 C00R C01F C00V 179.7(2) . . . . ?
Cl09 C00V C01B Cl04 0.1(4) . . . . ?
Cl09 C00V C01B C00W 178.7(2) . . . . ?
Cl09 C00V C01F Cl0D 2.3(4) . . . . ?
Cl09 C00V C01F C00R -178.7(2) . . . . ?
Si0A O00F C00O C00M 12.8(3) . . . . ?
Si0A O00F C00O C013 -167.9(2) . . . . ?
Si0A O00G C00P C00R -176.2(3) . . . . ?
Si0A O00G C00P C00W 4.7(3) . . . . ?
Si0A O00H C00M C00O -10.5(3) . . . . ?
Si0A O00H C00M C00U 170.9(2) . . . . ?
Si0A O00I C00W C00P -3.8(3) . . . . ?
Si0A O00I C00W C01B 175.9(2) . . . . ?
Si0A O00J C00Q P005 -160.54(14) . . . . ?
Si0A O00J C00Q C00N 74.1(3) . . . . ?
O00F Si0A O00G C00P -84.5(3) . . . . ?
O00F Si0A O00H C00M 14.75(19) . . . . ?
O00F Si0A O00I C00W 154.14(19) . . . . ?
O00F Si0A O00J C00Q 86.1(2) . . . . ?
O00F C00O C013 Cl01 -2.8(4) . . . . ?
O00F C00O C013 C00Z 178.3(3) . . . . ?
O00G Si0A O00F C00O -97.1(2) . . . . ?
O00G Si0A O00H C00M 163.34(19) . . . . ?
O00G Si0A O00I C00W 5.34(19) . . . . ?
O00G Si0A O00J C00Q -94.8(2) . . . . ?
O00G C00P C00R Cl08 0.7(4) . . . . ?
O00G C00P C00R C01F -179.6(3) . . . . ?
O00G C00P C00W O00I -0.5(3) . . . . ?
O00G C00P C00W C01B 179.7(2) . . . . ?
O00H Si0A O00F C00O -15.56(19) . . . . ?
O00H Si0A O00G C00P -166.7(2) . . . . ?
O00H Si0A O00I C00W 82.0(3) . . . . ?
O00H Si0A O00J C00Q 176.9(2) . . . . ?
O00H C00M C00O O00F -1.4(3) . . . . ?
O00H C00M C00O C013 179.2(2) . . . . ?
O00H C00M C00U Cl02 4.2(4) . . . . ?
O00H C00M C00U C00S -176.6(3) . . . . ?
O00I Si0A O00F C00O -177.04(19) . . . . ?
O00I Si0A O00G C00P -5.6(2) . . . . ?
O00I Si0A O00H C00M 86.3(3) . . . . ?
O00I Si0A O00J C00Q -2.2(2) . . . . ?
O00I C00W C01B Cl04 -1.1(4) . . . . ?
O00I C00W C01B C00V -179.7(3) . . . . ?
O00J Si0A O00F C00O 81.14(19) . . . . ?
O00J Si0A O00G C00P 97.3(2) . . . . ?
O00J Si0A O00H C00M -91.00(19) . . . . ?
O00J Si0A O00I C00W -100.80(19) . . . . ?
N00K C00L C00T C01C -3.0(4) . . . . ?
C00L P005 C00Q O00J 64.82(19) . . . . ?
C00L P005 C00Q C00N -171.0(2) . . . . ?
C00L P005 C011 C00X -10.8(3) . . . . ?
C00L P005 C011 C017 175.5(2) . . . . ?
C00L P005 C016 C00Y 117.5(2) . . . . ?
C00L P005 C016 C014 -58.9(3) . . . . ?
C00L N00K C012 C010 1.1(5) . . . . ?
C00L C00T C01C C010 1.7(4) . . . . ?
C00M C00O C013 Cl01 176.4(2) . . . . ?
C00M C00O C013 C00Z -2.5(4) . . . . ?
C00N C015 C019 C01M 0.8(5) . . . . ?
C00N C01G C01I C01M 0.5(5) . . . . ?
C00O C00M C00U Cl02 -174.2(2) . . . . ?
C00O C00M C00U C00S 5.0(4) . . . . ?
C00P C00R C01F Cl0D 179.0(2) . . . . ?
C00P C00R C01F C00V 0.0(5) . . . . ?
C00P C00W C01B Cl04 178.7(2) . . . . ?
C00P C00W C01B C00V 0.0(4) . . . . ?
C00Q P005 C00L N00K 51.8(2) . . . . ?
C00Q P005 C00L C00T -123.9(3) . . . . ?
C00Q P005 C011 C00X -123.6(2) . . . . ?
C00Q P005 C011 C017 62.8(3) . . . . ?
C00Q P005 C016 C00Y -130.1(2) . . . . ?
C00Q P005 C016 C014 53.5(3) . . . . ?
C00Q C00N C015 C019 175.5(3) . . . . ?
C00Q C00N C01G C01I -176.1(3) . . . . ?
C00R C00P C00W O00I -179.7(3) . . . . ?
C00R C00P C00W C01B 0.5(4) . . . . ?
C00S C00Z C013 Cl01 -174.7(2) . . . . ?
C00S C00Z C013 C00O 4.2(4) . . . . ?
C00U C00M C00O O00F 177.2(2) . . . . ?
C00U C00M C00O C013 -2.1(4) . . . . ?
C00U C00S C00Z Cl03 178.7(2) . . . . ?
C00U C00S C00Z C013 -1.3(4) . . . . ?
C00W C00P C00R Cl08 179.8(2) . . . . ?
C00W C00P C00R C01F -0.5(5) . . . . ?
C00X C011 C017 C01H -1.5(4) . . . . ?
C00X C01A C01K C01H -1.3(5) . . . . ?
C00Y C018 C01J C01D -0.6(5) . . . . ?
C00Z C00S C00U Cl02 175.9(2) . . . . ?
C00Z C00S C00U C00M -3.3(4) . . . . ?
C011 P005 C00L N00K -67.4(2) . . . . ?
C011 P005 C00L C00T 116.9(3) . . . . ?
C011 P005 C00Q O00J -176.57(17) . . . . ?
C011 P005 C00Q C00N -52.4(2) . . . . ?
C011 P005 C016 C00Y -4.7(3) . . . . ?
C011 P005 C016 C014 178.8(2) . . . . ?
C011 C00X C01A C01K -0.4(5) . . . . ?
C011 C017 C01H C01K -0.2(5) . . . . ?
C012 N00K C00L P005 -174.0(2) . . . . ?
C012 N00K C00L C00T 1.6(4) . . . . ?
C012 C010 C01C C00T 0.8(5) . . . . ?
C014 C01D C01J C018 -0.1(5) . . . . ?
C015 C00N C00Q P005 111.8(3) . . . . ?
C015 C00N C00Q O00J -130.8(3) . . . . ?
C015 C00N C01G C01I 0.2(5) . . . . ?
C015 C019 C01M C01I -0.1(5) . . . . ?
C015 C019 C01M C01N -178.0(3) . . . . ?
C016 P005 C00L N00K 171.3(2) . . . . ?
C016 P005 C00L C00T -4.4(3) . . . . ?
C016 P005 C00Q O00J -52.5(2) . . . . ?
C016 P005 C00Q C00N 71.7(2) . . . . ?
C016 P005 C011 C00X 110.6(2) . . . . ?
C016 P005 C011 C017 -63.1(3) . . . . ?
C016 C00Y C018 C01J 0.6(5) . . . . ?
C016 C014 C01D C01J 0.9(5) . . . . ?
C017 C01H C01K C01A 1.6(5) . . . . ?
C018 C00Y C016 P005 -176.3(2) . . . . ?
C018 C00Y C016 C014 0.2(4) . . . . ?
C01A C00X C011 P005 -171.8(2) . . . . ?
C01A C00X C011 C017 1.8(4) . . . . ?
C01B C00V C01F Cl0D -178.4(2) . . . . ?
C01B C00V C01F C00R 0.5(5) . . . . ?
C01C C010 C012 N00K -2.3(5) . . . . ?
C01D C014 C016 P005 175.6(2) . . . . ?
C01D C014 C016 C00Y -0.9(4) . . . . ?
C01F C00V C01B Cl04 -179.1(2) . . . . ?
C01F C00V C01B C00W -0.5(4) . . . . ?
C01G C00N C00Q P005 -71.9(3) . . . . ?
C01G C00N C00Q O00J 45.5(4) . . . . ?
C01G C00N C015 C019 -0.9(4) . . . . ?
C01G C01I C01M C019 -0.6(5) . . . . ?
C01G C01I C01M C01N 177.3(4) . . . . ?
